data_7226929
loop_
_publ_author_name
'Perera, M. D.'
'Desper, J.'
'Sinha, A. S.'
'Aaker\"oy, C. B.'

_publ_section_title
;
 Impact and importance of electrostatic potential calculations for
 predicting structural patterns of hydrogen and halogen bonding
;
_journal_issue 44
_journal_name_full CrystEngComm
_journal_page_first 8631
_journal_paper_doi 10.1039/C6CE02089E
_journal_volume 18
_journal_year 2016
_chemical_formula_moiety
;
(C10 H7 N3)2 (C5 H8 O4)
;
_chemical_formula_sum 'C25 H22 N6 O4'
_chemical_formula_weight 470.49
_chemical_name_systematic
;
Mp-p1b-H15 {[1,2,3]Triazolo[1,5-a]quinoline}2, HOOC-(CH2)3-COOH
;
_space_group_IT_number 43
_symmetry_cell_setting orthorhombic
_symmetry_space_group_name_Hall 'F 2 -2d'
_symmetry_space_group_name_H-M 'F d d 2'
_atom_sites_solution_hydrogens geom
_atom_sites_solution_primary direct
_atom_sites_solution_secondary difmap
_audit_creation_method SHELXL-97
_audit_update_record
;
2016-09-27 deposited with the CCDC.
2016-10-17 downloaded from the CCDC.
;
_cell_angle_alpha 90.00
_cell_angle_beta 90.00
_cell_angle_gamma 90.00
_cell_formula_units_Z 8
_cell_length_a 28.065(11)
_cell_length_b 36.966(14)
_cell_length_c 4.2708(16)
_cell_measurement_reflns_used 1372
_cell_measurement_temperature 120(2)
_cell_measurement_theta_max 25.53
_cell_measurement_theta_min 5.81
_cell_volume 4431(3)
_computing_cell_refinement 'Bruker SAINT'
_computing_data_collection 'Bruker APEX2'
_computing_data_reduction 'Bruker SAINT'
_computing_molecular_graphics 'Bruker SHELXTL'
_computing_publication_material 'Bruker SHELXTL'
_computing_structure_refinement 'SHELXL-97 (Sheldrick, 2008)'
_computing_structure_solution 'SHELXS-97 (Sheldrick, 2008)'
_diffrn_ambient_temperature 120(2)
_diffrn_measured_fraction_theta_full 0.963
_diffrn_measured_fraction_theta_max 0.901
_diffrn_measurement_device_type 'Bruker APEX-II CCD'
_diffrn_measurement_method '\f and \w scans'
_diffrn_radiation_monochromator graphite
_diffrn_radiation_source 'fine-focus sealed tube'
_diffrn_radiation_type MoK\a
_diffrn_radiation_wavelength 0.71073
_diffrn_reflns_av_R_equivalents 0.0599
_diffrn_reflns_av_sigmaI/netI 0.0853
_diffrn_reflns_limit_h_max 36
_diffrn_reflns_limit_h_min -39
_diffrn_reflns_limit_k_max 54
_diffrn_reflns_limit_k_min -46
_diffrn_reflns_limit_l_max 4
_diffrn_reflns_limit_l_min -6
_diffrn_reflns_number 5500
_diffrn_reflns_theta_full 30.00
_diffrn_reflns_theta_max 31.67
_diffrn_reflns_theta_min 5.81
_exptl_absorpt_coefficient_mu 0.099
_exptl_absorpt_correction_T_max 0.9960
_exptl_absorpt_correction_T_min 0.9633
_exptl_absorpt_correction_type multi-scan
_exptl_absorpt_process_details SADABS
_exptl_crystal_colour colourless
_exptl_crystal_density_diffrn 1.411
_exptl_crystal_density_method 'not measured'
_exptl_crystal_description needle
_exptl_crystal_F_000 1968
_exptl_crystal_size_max 0.38
_exptl_crystal_size_mid 0.06
_exptl_crystal_size_min 0.04
_refine_diff_density_max 0.226
_refine_diff_density_min -0.218
_refine_diff_density_rms 0.056
_refine_ls_extinction_method none
_refine_ls_goodness_of_fit_ref 0.986
_refine_ls_hydrogen_treatment mixed
_refine_ls_matrix_type full
_refine_ls_number_parameters 162
_refine_ls_number_reflns 2425
_refine_ls_number_restraints 1
_refine_ls_restrained_S_all 0.986
_refine_ls_R_factor_all 0.0899
_refine_ls_R_factor_gt 0.0533
_refine_ls_shift/su_max 0.000
_refine_ls_shift/su_mean 0.000
_refine_ls_structure_factor_coef Fsqd
_refine_ls_weighting_details 'calc w=1/[\s^2^(Fo^2^)+(0.0600P)^2^+0.0000P] where P=(Fo^2^+2Fc^2^)/3'
_refine_ls_weighting_scheme calc
_refine_ls_wR_factor_gt 0.1095
_refine_ls_wR_factor_ref 0.1260
_reflns_number_gt 1620
_reflns_number_total 2425
_reflns_threshold_expression >2sigma(I)
_cod_data_source_file c6ce02089e2.cif
_cod_data_source_block A1HB2
_cod_depositor_comments
;
The following automatic conversions were performed:

'_symmetry_cell_setting' value 'Orthorhombic' changed to
'orthorhombic' according to
/usr/data/users/saulius/crontab/automatic-downloads/rss-feeds/RSC/lib/dictionaries/cif_core.dic
dictionary named 'cif_core.dic' version 2.4.2 from 2011-04-26.

Automatic conversion script
Id: cif_fix_values 4268 2015-11-12 08:31:59Z antanas 

 Adding full bibliography for 7226924--7226932.cif.
;
_cod_original_sg_symbol_H-M Fdd2
_cod_database_code 7226929

loop_
_symmetry_equiv_pos_as_xyz
'x, y, z'
'-x, -y, z'
'x+1/4, -y+1/4, z+1/4'
'-x+1/4, y+1/4, z+1/4'
'x, y+1/2, z+1/2'
'-x, -y+1/2, z+1/2'
'x+1/4, -y+3/4, z+3/4'
'-x+1/4, y+3/4, z+3/4'
'x+1/2, y, z+1/2'
'-x+1/2, -y, z+1/2'
'x+3/4, -y+1/4, z+3/4'
'-x+3/4, y+1/4, z+3/4'
'x+1/2, y+1/2, z'
'-x+1/2, -y+1/2, z'
'x+3/4, -y+3/4, z+1/4'
'-x+3/4, y+3/4, z+1/4'

loop_
_atom_site_label
_atom_site_type_symbol
_atom_site_fract_x
_atom_site_fract_y
_atom_site_fract_z
_atom_site_U_iso_or_equiv
_atom_site_adp_type
_atom_site_occupancy
_atom_site_symmetry_multiplicity
_atom_site_calc_flag
_atom_site_refinement_flags
N11 N 0.28637(6) 0.57263(5) 0.2291(5) 0.0238(5) Uani 1 1 d .
N12 N 0.30564(6) 0.54095(5) 0.3190(6) 0.0285(5) Uani 1 1 d .
N13 N 0.34295(7) 0.54945(5) 0.4917(6) 0.0316(5) Uani 1 1 d .
C14 C 0.34784(8) 0.58572(7) 0.5097(8) 0.0329(6) Uani 1 1 d .
H14 H 0.3722 0.5982 0.6203 0.040 Uiso 1 1 calc R
C15 C 0.31170(8) 0.60162(7) 0.3415(7) 0.0290(6) Uani 1 1 d .
C16 C 0.29571(8) 0.63726(7) 0.2700(7) 0.0320(6) Uani 1 1 d .
H16 H 0.3129 0.6578 0.3429 0.038 Uiso 1 1 calc R
C17 C 0.25576(8) 0.64145(6) 0.0969(8) 0.0310(6) Uani 1 1 d .
H17 H 0.2446 0.6652 0.0529 0.037 Uiso 1 1 calc R
C18 C 0.22973(7) 0.61077(6) -0.0226(7) 0.0257(6) Uani 1 1 d .
C19 C 0.18854(8) 0.61457(7) -0.2060(7) 0.0315(7) Uani 1 1 d .
H19 H 0.1767 0.6380 -0.2534 0.038 Uiso 1 1 calc R
C20 C 0.16517(8) 0.58450(7) -0.3176(8) 0.0349(7) Uani 1 1 d .
H20 H 0.1372 0.5874 -0.4401 0.042 Uiso 1 1 calc R
C21 C 0.18218(8) 0.54982(7) -0.2528(7) 0.0309(6) Uani 1 1 d .
H21 H 0.1659 0.5293 -0.3333 0.037 Uiso 1 1 calc R
C22 C 0.22232(8) 0.54523(6) -0.0731(7) 0.0279(6) Uani 1 1 d .
H22 H 0.2339 0.5217 -0.0283 0.033 Uiso 1 1 calc R
C23 C 0.24565(7) 0.57560(6) 0.0420(7) 0.0243(5) Uani 1 1 d .
C31 C 0.42950(7) 0.51274(6) 0.9457(7) 0.0254(5) Uani 1 1 d .
O31 O 0.39562(5) 0.49826(5) 0.7698(5) 0.0300(5) Uani 1 1 d .
H31 H 0.3770(9) 0.5183(8) 0.672(8) 0.036 Uiso 1 1 d .
O32 O 0.43565(6) 0.54515(4) 0.9723(5) 0.0341(5) Uani 1 1 d .
C32 C 0.45899(7) 0.48479(6) 1.1092(7) 0.0264(6) Uani 1 1 d .
H32A H 0.4721 0.4680 0.9507 0.032 Uiso 1 1 calc R
H32B H 0.4380 0.4706 1.2497 0.032 Uiso 1 1 calc R
C33 C 0.5000 0.5000 1.3006(9) 0.0257(8) Uani 1 2 d S
H33 H 0.5123 0.4812 1.4335 0.031 Uiso 1 1 d R

loop_
_atom_site_aniso_label
_atom_site_aniso_U_11
_atom_site_aniso_U_22
_atom_site_aniso_U_33
_atom_site_aniso_U_23
_atom_site_aniso_U_13
_atom_site_aniso_U_12
N11 0.0248(9) 0.0184(9) 0.0280(13) 0.0016(9) -0.0021(9) -0.0012(6)
N12 0.0239(9) 0.0251(10) 0.0364(15) 0.0048(10) -0.0019(10) 0.0030(7)
N13 0.0250(9) 0.0298(11) 0.0401(15) 0.0025(11) -0.0060(11) -0.0014(8)
C14 0.0287(11) 0.0298(13) 0.0403(18) 0.0004(13) -0.0045(13) -0.0038(9)
C15 0.0265(11) 0.0279(12) 0.0327(16) -0.0017(12) -0.0002(12) -0.0029(8)
C16 0.0356(12) 0.0246(12) 0.0359(19) -0.0019(13) -0.0027(14) -0.0034(9)
C17 0.0337(12) 0.0235(12) 0.0357(17) 0.0027(12) -0.0020(12) -0.0013(9)
C18 0.0260(11) 0.0233(11) 0.0279(15) 0.0019(11) 0.0025(11) 0.0007(8)
C19 0.0284(11) 0.0285(12) 0.0375(19) 0.0063(12) -0.0026(13) 0.0036(9)
C20 0.0265(11) 0.0384(14) 0.0397(19) 0.0059(13) -0.0068(12) 0.0008(10)
C21 0.0284(11) 0.0292(12) 0.0351(17) 0.0012(12) -0.0008(12) -0.0058(9)
C22 0.0252(10) 0.0251(12) 0.0333(17) 0.0006(11) -0.0005(11) -0.0011(9)
C23 0.0210(10) 0.0241(11) 0.0277(16) 0.0016(12) -0.0001(11) 0.0001(8)
C31 0.0218(10) 0.0266(12) 0.0277(15) -0.0001(11) 0.0033(10) -0.0011(8)
O31 0.0236(8) 0.0302(9) 0.0361(13) 0.0017(9) -0.0051(9) 0.0002(6)
O32 0.0341(9) 0.0232(9) 0.0452(13) -0.0038(9) -0.0035(9) 0.0015(6)
C32 0.0238(10) 0.0263(12) 0.0290(15) 0.0039(12) 0.0004(11) 0.0002(8)
C33 0.0268(15) 0.0298(17) 0.020(2) 0.000 0.000 0.0046(12)

loop_
_atom_type_symbol
_atom_type_description
_atom_type_scat_dispersion_real
_atom_type_scat_dispersion_imag
_atom_type_scat_source
C C 0.0033 0.0016 'International Tables Vol C Tables 4.2.6.8 and 6.1.1.4'
H H 0.0000 0.0000 'International Tables Vol C Tables 4.2.6.8 and 6.1.1.4'
N N 0.0061 0.0033 'International Tables Vol C Tables 4.2.6.8 and 6.1.1.4'
O O 0.0106 0.0060 'International Tables Vol C Tables 4.2.6.8 and 6.1.1.4'

loop_
_geom_angle_atom_site_label_1
_geom_angle_atom_site_label_2
_geom_angle_atom_site_label_3
_geom_angle
_geom_angle_site_symmetry_1
_geom_angle_site_symmetry_3
N12 N11 C15 111.79(19) . .
N12 N11 C23 124.04(18) . .
C15 N11 C23 124.17(19) . .
N13 N12 N11 105.75(18) . .
N12 N13 C14 110.4(2) . .
N13 C14 C15 108.7(2) . .
N13 C14 H14 125.7 . .
C15 C14 H14 125.7 . .
N11 C15 C14 103.4(2) . .
N11 C15 C16 118.9(2) . .
C14 C15 C16 137.7(2) . .
C17 C16 C15 119.0(2) . .
C17 C16 H16 120.5 . .
C15 C16 H16 120.5 . .
C16 C17 C18 121.5(2) . .
C16 C17 H17 119.2 . .
C18 C17 H17 119.2 . .
C23 C18 C19 117.7(2) . .
C23 C18 C17 119.9(2) . .
C19 C18 C17 122.4(2) . .
C20 C19 C18 120.3(2) . .
C20 C19 H19 119.8 . .
C18 C19 H19 119.8 . .
C19 C20 C21 120.7(2) . .
C19 C20 H20 119.7 . .
C21 C20 H20 119.7 . .
C22 C21 C20 120.3(2) . .
C22 C21 H21 119.8 . .
C20 C21 H21 119.8 . .
C21 C22 C23 119.0(2) . .
C21 C22 H22 120.5 . .
C23 C22 H22 120.5 . .
C22 C23 N11 121.6(2) . .
C22 C23 C18 122.0(2) . .
N11 C23 C18 116.5(2) . .
O32 C31 O31 123.6(2) . .
O32 C31 C32 123.9(2) . .
O31 C31 C32 112.5(2) . .
C31 O31 H31 108.2(17) . .
C31 C32 C33 114.47(18) . .
C31 C32 H32A 108.6 . .
C33 C32 H32A 108.6 . .
C31 C32 H32B 108.6 . .
C33 C32 H32B 108.6 . .
H32A C32 H32B 107.6 . .
C32 C33 C32 114.9(3) . 2_665
C32 C33 H33 108.8 . .
C32 C33 H33 108.3 2_665 .

loop_
_geom_bond_atom_site_label_1
_geom_bond_atom_site_label_2
_geom_bond_distance
_geom_bond_site_symmetry_2
N11 N12 1.346(3) .
N11 C15 1.373(3) .
N11 C23 1.399(3) .
N12 N13 1.319(3) .
N13 C14 1.350(3) .
C14 C15 1.375(4) .
C14 H14 0.9500 .
C15 C16 1.425(4) .
C16 C17 1.352(3) .
C16 H16 0.9500 .
C17 C18 1.442(3) .
C17 H17 0.9500 .
C18 C23 1.402(3) .
C18 C19 1.404(3) .
C19 C20 1.376(4) .
C19 H19 0.9500 .
C20 C21 1.396(4) .
C20 H20 0.9500 .
C21 C22 1.373(4) .
C21 H21 0.9500 .
C22 C23 1.390(3) .
C22 H22 0.9500 .
C31 O32 1.216(3) .
C31 O31 1.325(3) .
C31 C32 1.497(3) .
O31 H31 1.00(3) .
C32 C33 1.519(3) .
C32 H32A 0.9900 .
C32 H32B 0.9900 .
C33 C32 1.519(3) 2_665
C33 H33 0.9610 .

loop_
_geom_hbond_atom_site_label_D
_geom_hbond_atom_site_label_H
_geom_hbond_atom_site_label_A
_geom_hbond_distance_DH
_geom_hbond_distance_HA
_geom_hbond_distance_DA
_geom_hbond_angle_DHA
O31 H31 N13 1.00(3) 1.68(3) 2.679(3) 175(3)

loop_
_geom_torsion_atom_site_label_1
_geom_torsion_atom_site_label_2
_geom_torsion_atom_site_label_3
_geom_torsion_atom_site_label_4
_geom_torsion
_geom_torsion_site_symmetry_4
C15 N11 N12 N13 0.7(3) .
C23 N11 N12 N13 -179.7(2) .
N11 N12 N13 C14 -0.6(3) .
N12 N13 C14 C15 0.3(3) .
N12 N11 C15 C14 -0.5(3) .
C23 N11 C15 C14 179.9(3) .
N12 N11 C15 C16 -179.4(3) .
C23 N11 C15 C16 1.0(4) .
N13 C14 C15 N11 0.1(3) .
N13 C14 C15 C16 178.6(3) .
N11 C15 C16 C17 0.8(4) .
C14 C15 C16 C17 -177.6(3) .
C15 C16 C17 C18 -1.5(4) .
C16 C17 C18 C23 0.4(4) .
C16 C17 C18 C19 -179.2(3) .
C23 C18 C19 C20 -0.2(4) .
C17 C18 C19 C20 179.3(3) .
C18 C19 C20 C21 -0.5(4) .
C19 C20 C21 C22 0.7(4) .
C20 C21 C22 C23 -0.1(4) .
C21 C22 C23 N11 179.3(2) .
C21 C22 C23 C18 -0.7(4) .
N12 N11 C23 C22 -1.6(4) .
C15 N11 C23 C22 178.0(3) .
N12 N11 C23 C18 178.4(2) .
C15 N11 C23 C18 -2.1(4) .
C19 C18 C23 C22 0.9(4) .
C17 C18 C23 C22 -178.7(3) .
C19 C18 C23 N11 -179.1(2) .
C17 C18 C23 N11 1.3(4) .
O32 C31 C32 C33 -3.5(4) .
O31 C31 C32 C33 177.0(2) .
C31 C32 C33 C32 -71.47(19) 2_665
